data_4101796
loop_
_publ_author_name
'Antonio Laguna'
'Tania Lasanta'
'Jos\'e M. L\'opez-de-Luzuriaga'
'Miguel Monge'
'Pan\<ce Naumov'
'M. Elena Olmos'

_publ_section_title
;
 Combining Aurophilic Interactions and Halogen Bonding To Control the
 Luminescence from Bimetallic Gold-Silver Clusters
;
_journal_name_full 'Journal of the American Chemical Society'
_journal_page_first 456
_journal_page_last 457
_journal_paper_doi 10.1021/ja909241m
_journal_volume 132
_journal_year 2010
_chemical_compound_source 'synthesis as described'
_chemical_formula_moiety 'C34 H20 Ag2 Au2 F16 I4 O3'
_chemical_formula_sum 'C34 H20 Ag2 Au2 F16 I4 O3'
_chemical_formula_weight 1897.77
_chemical_name_common 'TLC134 thf/hx'
_chemical_name_systematic
;
 ?
;
_space_group_IT_number 15
_symmetry_cell_setting monoclinic
_symmetry_Int_Tables_number 15
_symmetry_space_group_name_Hall '-C 2yc'
_symmetry_space_group_name_H-M 'C 1 2/c 1'
_atom_sites_solution_hydrogens geom
_atom_sites_solution_primary direct
_atom_sites_solution_secondary difmap
_audit_conform_dict_location ftp://ftp.iucr.org/pub/cif_core.dic
_audit_conform_dict_name cif_core.dic
_audit_conform_dict_version 2.3
_audit_creation_date 2009-10-26T16:50:46-00:00
_audit_creation_method 'WinGX routine CIF_UPDATE'
_cell_angle_alpha 90
_cell_angle_beta 122.483(2)
_cell_angle_gamma 90
_cell_formula_units_Z 16
_cell_length_a 46.2308(11)
_cell_length_b 14.7634(6)
_cell_length_c 31.4991(11)
_cell_measurement_reflns_used 31924
_cell_measurement_temperature 120(2)
_cell_measurement_theta_max 27.46
_cell_measurement_theta_min 5.1
_cell_measurement_wavelength 0.71073
_cell_volume 18135.4(11)
_computing_cell_refinement 'HKL Scalepack (Otwinowski & Minor 1997)'
_computing_data_collection 'Collect (Bruker AXS BV, 1997-2004)'
_computing_data_reduction 'HKL Denzo and Scalepack (Otwinowski & Minor 1997)'
_computing_molecular_graphics 'Ortep-3 for Windows (Farrugia, 1997)'
_computing_publication_material 'WinGX publication routines (Farrugia, 1999)'
_computing_structure_refinement 'SHELXL-97 (Sheldrick, 1997)'
_computing_structure_solution 'SHELXS-86 (Sheldrick, 1986)'
_diffrn_ambient_temperature 120(2)
_diffrn_detector 'CCD plate'
_diffrn_detector_area_resol_mean 9
_diffrn_measured_fraction_theta_full 0.973
_diffrn_measured_fraction_theta_max 0.973
_diffrn_measurement_device '95mm CCD camera on \k-goniostat'
_diffrn_measurement_device_type KappaCCD
_diffrn_measurement_method 'CCD rotation images, thick slices'
_diffrn_orient_matrix_type 'by Bruker AXS Collect from scalepack cell'
_diffrn_orient_matrix_UB_11 -0.147909E-1
_diffrn_orient_matrix_UB_12 0.25506E-2
_diffrn_orient_matrix_UB_13 0.142472E-1
_diffrn_orient_matrix_UB_21 0.161881E-1
_diffrn_orient_matrix_UB_22 0.443314E-1
_diffrn_orient_matrix_UB_23 0.259683E-1
_diffrn_orient_matrix_UB_31 -0.132928E-1
_diffrn_orient_matrix_UB_32 0.511494E-1
_diffrn_orient_matrix_UB_33 -0.232172E-1
_diffrn_radiation_monochromator graphite
_diffrn_radiation_probe x-ray
_diffrn_radiation_type MoK\a
_diffrn_radiation_wavelength 0.71073
_diffrn_reflns_av_R_equivalents 0.0851
_diffrn_reflns_av_unetI/netI 0.1282
_diffrn_reflns_limit_h_max 59
_diffrn_reflns_limit_h_min -45
_diffrn_reflns_limit_k_max 14
_diffrn_reflns_limit_k_min -19
_diffrn_reflns_limit_l_max 40
_diffrn_reflns_limit_l_min -40
_diffrn_reflns_number 47823
_diffrn_reflns_theta_full 27.46
_diffrn_reflns_theta_max 27.46
_diffrn_reflns_theta_min 5.1
_diffrn_source 'Enraf Nonius FR590'
_exptl_absorpt_coefficient_mu 10.125
_exptl_absorpt_correction_T_max 0.6519
_exptl_absorpt_correction_T_min 0.554
_exptl_absorpt_correction_type multi-scan
_exptl_absorpt_process_details
;
        [c.f. r.h. blessing, acta cryst. (1995), a51, 33-38]
;
_exptl_crystal_colour red
_exptl_crystal_density_diffrn 2.78
_exptl_crystal_density_method 'not measured'
_exptl_crystal_description needle
_exptl_crystal_F_000 13696
_exptl_crystal_size_max 0.2
_exptl_crystal_size_mid 0.075
_exptl_crystal_size_min 0.05
_refine_diff_density_max 3.482
_refine_diff_density_min -2.262
_refine_diff_density_rms 0.301
_refine_ls_extinction_method none
_refine_ls_goodness_of_fit_ref 1.01
_refine_ls_hydrogen_treatment riding
_refine_ls_matrix_type full
_refine_ls_number_parameters 1021
_refine_ls_number_reflns 20196
_refine_ls_number_restraints 212
_refine_ls_restrained_S_all 1.006
_refine_ls_R_factor_all 0.1641
_refine_ls_R_factor_gt 0.077
_refine_ls_shift/su_max 2.069
_refine_ls_shift/su_mean 0.005
_refine_ls_structure_factor_coef Fsqd
_refine_ls_weighting_details 'calc w=1/[\s^2^(Fo^2^)+(0.0888P)^2^+55.5679P] where P=(Fo^2^+2Fc^2^)/3'
_refine_ls_weighting_scheme calc
_refine_ls_wR_factor_gt 0.1591
_refine_ls_wR_factor_ref 0.1968
_reflns_number_gt 10561
_reflns_number_total 20196
_reflns_threshold_expression >2sigma(I)
_cod_data_source_file ja909241m_si_001_3.cif
_cod_data_source_block t17
_cod_database_code 4101796

loop_
_symmetry_equiv_pos_as_xyz
'x, y, z'
'-x, y, -z+1/2'
'x+1/2, y+1/2, z'
'-x+1/2, y+1/2, -z+1/2'
'-x, -y, -z'
'x, -y, z-1/2'
'-x+1/2, -y+1/2, -z'
'x+1/2, -y+1/2, z-1/2'

loop_
_atom_site_label
_atom_site_type_symbol
_atom_site_fract_x
_atom_site_fract_y
_atom_site_fract_z
_atom_site_U_iso_or_equiv
_atom_site_adp_type
_atom_site_occupancy
_atom_site_symmetry_multiplicity
_atom_site_calc_flag
_atom_site_refinement_flags
_atom_site_disorder_assembly
_atom_site_disorder_group
Au1 Au 0.236070(16) 0.63197(4) 0.73002(2) 0.03496(17) Uani 1 1 d . . .
Au2 Au 0.244724(17) 0.43866(4) 0.73753(3) 0.03880(18) Uani 1 1 d . . .
Au3 Au 0 0.10365(6) 0.25 0.0386(2) Uani 1 2 d S . .
Au4 Au 0 0.39601(6) 0.25 0.0293(2) Uani 1 2 d S . .
Au5 Au 0 -0.40765(6) 0.25 0.0312(2) Uani 1 2 d S . .
Au6 Au 0 -0.09271(6) 0.25 0.0343(2) Uani 1 2 d S . .
Ag1 Ag 0.21064(3) 0.80340(9) 0.70381(5) 0.0462(4) Uani 1 1 d . . .
Ag2 Ag 0.27870(4) 0.76942(9) 0.78228(7) 0.0653(5) Uani 1 1 d . . .
Ag3 Ag 0.04336(3) 0.25044(8) 0.30575(5) 0.0415(3) Uani 1 1 d . . .
Ag4 Ag 0.02686(3) -0.25043(8) 0.23960(5) 0.0362(3) Uani 1 1 d . . .
C1 C 0.2295(4) 0.6312(11) 0.6597(6) 0.035(3) Uani 1 1 d U . .
C2 C 0.2557(4) 0.6619(11) 0.6542(7) 0.040(4) Uani 1 1 d U . .
C3 C 0.2542(4) 0.6561(12) 0.6102(7) 0.041(4) Uani 1 1 d U . .
C4 C 0.2254(4) 0.6170(11) 0.5668(6) 0.040(3) Uani 1 1 d U . .
C5 C 0.2001(4) 0.5904(12) 0.5728(6) 0.041(4) Uani 1 1 d U . .
C6 C 0.2018(4) 0.5952(11) 0.6163(6) 0.036(4) Uani 1 1 d U . .
F1 F 0.2844(2) 0.6990(7) 0.6944(4) 0.054(3) Uani 1 1 d U . .
F2 F 0.2809(3) 0.6912(9) 0.6079(4) 0.067(3) Uani 1 1 d U . .
I1 I 0.22456(4) 0.60652(11) 0.50067(5) 0.0658(4) Uani 1 1 d . . .
F3 F 0.1722(3) 0.5485(8) 0.5327(4) 0.070(3) Uani 1 1 d U . .
F4 F 0.1750(2) 0.5646(7) 0.6190(4) 0.057(3) Uani 1 1 d U . .
C11 C 0.2440(4) 0.6431(11) 0.8000(6) 0.039(4) Uani 1 1 d U . .
C12 C 0.2742(4) 0.6113(11) 0.8442(6) 0.038(3) Uani 1 1 d U . .
C13 C 0.2792(5) 0.6090(12) 0.8929(7) 0.047(4) Uani 1 1 d U . .
C14 C 0.2528(5) 0.6422(13) 0.8981(7) 0.054(4) Uani 1 1 d U . .
C15 C 0.2233(5) 0.6755(12) 0.8556(7) 0.045(4) Uani 1 1 d U . .
C16 C 0.2197(4) 0.6762(11) 0.8096(6) 0.036(3) Uani 1 1 d U . .
F5 F 0.2995(3) 0.5743(7) 0.8402(4) 0.058(3) Uani 1 1 d U . .
F6 F 0.3083(3) 0.5748(7) 0.9306(4) 0.063(3) Uani 1 1 d U . .
I2 I 0.25869(4) 0.63599(10) 0.96738(5) 0.0694(4) Uani 1 1 d . . .
F7 F 0.1979(3) 0.7070(8) 0.8601(4) 0.062(3) Uani 1 1 d U . .
F8 F 0.1906(2) 0.7114(7) 0.7697(4) 0.051(3) Uani 1 1 d U . .
C21 C 0.2712(4) 0.4363(10) 0.7026(7) 0.038(3) Uani 1 1 d U . .
C22 C 0.3044(4) 0.4693(13) 0.7230(7) 0.047(4) Uani 1 1 d U . .
C23 C 0.3201(4) 0.4720(12) 0.6964(7) 0.041(4) Uani 1 1 d U . .
C24 C 0.3037(5) 0.4455(13) 0.6474(7) 0.052(4) Uani 1 1 d U . .
C25 C 0.2708(4) 0.4116(12) 0.6261(7) 0.043(4) Uani 1 1 d U . .
C26 C 0.2557(4) 0.4062(11) 0.6528(7) 0.041(4) Uani 1 1 d U . .
F9 F 0.3217(3) 0.4975(7) 0.7708(4) 0.057(3) Uani 1 1 d U . .
F10 F 0.3520(2) 0.5061(7) 0.7202(4) 0.058(3) Uani 1 1 d U . .
I3 I 0.32704(4) 0.45631(11) 0.60661(5) 0.0653(4) Uani 1 1 d . . .
F11 F 0.2537(2) 0.3820(7) 0.5779(4) 0.060(3) Uani 1 1 d U . .
F12 F 0.2233(2) 0.3705(7) 0.6286(4) 0.053(3) Uani 1 1 d U . .
C31 C 0.2174(4) 0.4346(11) 0.7723(7) 0.039(4) Uani 1 1 d U . .
C32 C 0.2320(4) 0.4183(11) 0.8225(7) 0.040(4) Uani 1 1 d U . .
C33 C 0.2157(4) 0.4290(12) 0.8480(7) 0.042(4) Uani 1 1 d U . .
C34 C 0.1809(4) 0.4547(12) 0.8208(7) 0.042(4) Uani 1 1 d U . .
C35 C 0.1660(4) 0.4710(12) 0.7714(7) 0.044(4) Uani 1 1 d U . .
C36 C 0.1832(4) 0.4591(11) 0.7467(6) 0.038(3) Uani 1 1 d U . .
F13 F 0.2660(2) 0.3896(7) 0.8514(4) 0.057(3) Uani 1 1 d U . .
F14 F 0.2319(2) 0.4088(7) 0.8968(4) 0.052(3) Uani 1 1 d U . .
I4 I 0.15549(3) 0.47376(11) 0.85765(5) 0.0673(4) Uani 1 1 d . . .
F15 F 0.1325(2) 0.4962(8) 0.7430(4) 0.062(3) Uani 1 1 d U . .
F16 F 0.1661(2) 0.4776(7) 0.6975(4) 0.048(2) Uani 1 1 d U . .
O1 O 0.1611(3) 0.8412(8) 0.6372(5) 0.060(4) Uani 1 1 d . . .
O2 O 0.3348(3) 0.7510(9) 0.8339(6) 0.074(4) Uani 1 1 d U . .
C17 C 0.3546(5) 0.780(2) 0.8824(8) 0.099(9) Uani 1 1 d U . .
H17A H 0.3523 0.7393 0.9045 0.119 Uiso 1 1 calc R . .
H17B H 0.3469 0.84 0.8854 0.119 Uiso 1 1 calc R . .
C18 C 0.3899(6) 0.785(3) 0.8970(12) 0.155(17) Uani 1 1 d U . .
H18A H 0.4041 0.7449 0.9252 0.186 Uiso 1 1 calc R . .
H18B H 0.3987 0.8461 0.906 0.186 Uiso 1 1 calc R . .
C19 C 0.3885(7) 0.755(2) 0.8522(11) 0.129(13) Uani 1 1 d U . .
H19A H 0.3931 0.8056 0.8369 0.155 Uiso 1 1 calc R . .
H19B H 0.4058 0.7089 0.8608 0.155 Uiso 1 1 calc R . .
C20 C 0.3573(6) 0.721(2) 0.8198(10) 0.102(10) Uani 1 1 d U . .
H20A H 0.3582 0.6557 0.8202 0.123 Uiso 1 1 calc R . .
H20B H 0.3493 0.7418 0.7859 0.123 Uiso 1 1 calc R . .
C41 C 0.0297(4) 0.1009(12) 0.3278(7) 0.043(4) Uani 1 1 d U . .
C42 C 0.0631(5) 0.0627(10) 0.3556(7) 0.041(4) Uani 1 1 d U . .
C43 C 0.0799(4) 0.0473(12) 0.4060(7) 0.044(4) Uani 1 1 d U . .
C44 C 0.0669(5) 0.0642(12) 0.4347(8) 0.051(4) Uani 1 1 d U . .
C45 C 0.0337(5) 0.1039(12) 0.4071(8) 0.050(4) Uani 1 1 d U . .
C46 C 0.0166(5) 0.1192(11) 0.3576(8) 0.046(4) Uani 1 1 d U . .
F17 F 0.0777(3) 0.0387(6) 0.3296(4) 0.047(2) Uani 1 1 d U . .
F18 F 0.1125(3) 0.0108(8) 0.4283(4) 0.059(3) Uani 1 1 d U . .
I5 I 0.09390(4) 0.04123(11) 0.51086(6) 0.0706(4) Uani 1 1 d . . .
F19 F 0.0191(3) 0.1237(8) 0.4339(5) 0.071(3) Uani 1 1 d U . .
F20 F -0.0158(3) 0.1526(7) 0.3353(4) 0.059(3) Uani 1 1 d U . .
C51 C 0.0301(4) 0.4009(10) 0.3269(5) 0.029(3) Uani 1 1 d U . .
C52 C 0.0179(4) 0.3786(10) 0.3584(7) 0.033(3) Uani 1 1 d U . .
C53 C 0.0341(4) 0.4011(12) 0.4079(7) 0.043(4) Uani 1 1 d U . .
C54 C 0.0652(4) 0.4439(10) 0.4326(6) 0.028(3) Uani 1 1 d U . .
C55 C 0.0790(4) 0.4652(10) 0.4034(6) 0.032(3) Uani 1 1 d U . .
C56 C 0.0622(4) 0.4440(10) 0.3535(6) 0.029(3) Uani 1 1 d U . .
F21 F -0.0143(2) 0.3417(6) 0.3365(4) 0.051(3) Uani 1 1 d U . .
F22 F 0.0198(3) 0.3792(8) 0.4347(4) 0.063(3) Uani 1 1 d U . .
I6 I 0.09152(3) 0.47606(9) 0.50852(5) 0.0548(3) Uani 1 1 d . . .
F23 F 0.1097(2) 0.5096(7) 0.4255(4) 0.046(2) Uani 1 1 d U . .
F24 F 0.0770(2) 0.4690(6) 0.3287(3) 0.042(2) Uani 1 1 d U . .
C61 C 0.0071(4) -0.3976(11) 0.1912(6) 0.034(3) Uani 1 1 d U . .
C62 C 0.0371(4) -0.4261(10) 0.1927(6) 0.033(3) Uani 1 1 d U . .
C63 C 0.0402(4) -0.4243(11) 0.1531(6) 0.036(3) Uani 1 1 d U . .
C64 C 0.0139(4) -0.3921(12) 0.1057(6) 0.039(4) Uani 1 1 d U . .
C65 C -0.0156(4) -0.3634(11) 0.1023(6) 0.038(3) Uani 1 1 d U . .
C66 C -0.0187(4) -0.3661(11) 0.1432(7) 0.037(3) Uani 1 1 d U . .
F25 F 0.0631(2) -0.4573(6) 0.2366(3) 0.042(2) Uani 1 1 d U . .
F26 F 0.0692(2) -0.4531(7) 0.1576(4) 0.049(3) Uani 1 1 d U . .
I7 I 0.01876(3) -0.38868(10) 0.04471(5) 0.0611(4) Uani 1 1 d . . .
F27 F -0.0427(3) -0.3326(7) 0.0588(4) 0.056(3) Uani 1 1 d U . .
F28 F -0.0494(2) -0.3398(6) 0.1371(4) 0.046(2) Uani 1 1 d U . .
C71 C 0.0114(4) -0.1007(10) 0.1940(6) 0.035(3) Uani 1 1 d U . .
C72 C 0.0420(4) -0.0725(11) 0.2010(7) 0.038(3) Uani 1 1 d U . .
C73 C 0.0477(4) -0.0670(11) 0.1643(7) 0.040(3) Uani 1 1 d U . .
C74 C 0.0225(5) -0.0903(11) 0.1147(7) 0.046(4) Uani 1 1 d U . .
C75 C -0.0080(5) -0.1168(12) 0.1058(7) 0.048(4) Uani 1 1 d U . .
C76 C -0.0138(4) -0.1227(11) 0.1444(7) 0.042(3) Uani 1 1 d U . .
F29 F 0.0686(2) -0.0503(6) 0.2481(4) 0.049(2) Uani 1 1 d U . .
F30 F 0.0788(3) -0.0414(7) 0.1742(4) 0.061(3) Uani 1 1 d U . .
I8 I 0.03115(5) -0.08401(11) 0.05646(6) 0.0756(5) Uani 1 1 d . . .
F31 F -0.0351(3) -0.1396(8) 0.0592(4) 0.063(3) Uani 1 1 d U . .
F32 F -0.0455(2) -0.1466(7) 0.1338(4) 0.054(3) Uani 1 1 d U . .
O3 O 0.0813(3) 0.2469(8) 0.2803(5) 0.053(3) Uiso 1 1 d U . .
C27 C 0.0930(5) 0.1675(14) 0.2683(8) 0.061(5) Uiso 1 1 d U . .
H27A H 0.0737 0.1323 0.2428 0.073 Uiso 1 1 calc R . .
H27B H 0.1064 0.1301 0.2979 0.073 Uiso 1 1 calc R . .
C28 C 0.1147(6) 0.1993(17) 0.2488(9) 0.080(7) Uiso 1 1 d U . .
H28A H 0.1122 0.1602 0.2223 0.096 Uiso 1 1 calc R . .
H28B H 0.1387 0.2031 0.2755 0.096 Uiso 1 1 calc R . .
C29 C 0.0994(9) 0.292(2) 0.2289(13) 0.132(11) Uiso 1 1 d U . .
H29A H 0.116 0.3318 0.2285 0.158 Uiso 1 1 calc R . .
H29B H 0.0792 0.2879 0.1952 0.158 Uiso 1 1 calc R . .
C30 C 0.0907(5) 0.3240(14) 0.2640(7) 0.055(5) Uiso 1 1 d U . .
H30A H 0.1103 0.354 0.2924 0.066 Uiso 1 1 calc R . .
H30B H 0.0719 0.3667 0.2478 0.066 Uiso 1 1 calc R . .
O4 O 0.0848(5) -0.2499(11) 0.2811(7) 0.098(6) Uiso 1 1 d U . .
C37 C 0.1054(7) -0.2538(18) 0.2640(10) 0.094(8) Uiso 1 1 d U . .
H37A H 0.0958 -0.2171 0.2338 0.112 Uiso 1 1 calc R . .
H37B H 0.1064 -0.3159 0.2547 0.112 Uiso 1 1 calc R . .
C38 C 0.1413(5) -0.2218(16) 0.3011(8) 0.067(6) Uiso 1 1 d U . .
H38A H 0.1456 -0.1628 0.2921 0.08 Uiso 1 1 calc R . .
H38B H 0.1583 -0.2646 0.3045 0.08 Uiso 1 1 calc R . .
C39 C 0.1399(10) -0.218(3) 0.3484(16) 0.166(15) Uiso 1 1 d U . .
H39A H 0.1508 -0.2712 0.3687 0.199 Uiso 1 1 calc R . .
H39B H 0.1525 -0.165 0.3681 0.199 Uiso 1 1 calc R . .
C40 C 0.1049(6) -0.2126(17) 0.3355(9) 0.077(7) Uiso 1 1 d U . .
H40A H 0.0984 -0.1507 0.3366 0.093 Uiso 1 1 calc R . .
H40B H 0.1014 -0.2498 0.3577 0.093 Uiso 1 1 calc R . .
O5 O 0.3443(7) 0.315(2) 0.0243(10) 0.069(8) Uiso 0.5 1 d PU . .
C47 C 0.3282(7) 0.336(2) -0.0311(10) 0.027(7) Uiso 0.5 1 d PU . .
H47A H 0.3038 0.3226 -0.049 0.033 Uiso 0.5 1 calc PR . .
H47B H 0.3306 0.4005 -0.0348 0.033 Uiso 0.5 1 calc PR . .
C48 C 0.3422(5) 0.2896(14) -0.0523(7) 0.000(4) Uiso 0.5 1 d PU . .
H48A H 0.345 0.3288 -0.0745 0 Uiso 0.5 1 calc PR . .
H48B H 0.3273 0.2399 -0.0721 0 Uiso 0.5 1 calc PR . .
C49 C 0.3760(6) 0.2540(18) -0.0121(9) 0.017(5) Uiso 0.5 1 d PU . .
H49A H 0.3785 0.1911 -0.0184 0.021 Uiso 0.5 1 calc PR . .
H49B H 0.3944 0.2889 -0.0102 0.021 Uiso 0.5 1 calc PR . .
C50 C 0.3762(9) 0.263(2) 0.0325(13) 0.046(9) Uiso 0.5 1 d PU . .
H50A H 0.3969 0.2944 0.0574 0.056 Uiso 0.5 1 calc PR . .
H50B H 0.3768 0.2028 0.0457 0.056 Uiso 0.5 1 calc PR . .
O6 O 0.1059(5) 0.2586(15) 0.4043(8) 0.042(6) Uiso 0.5 1 d PDU . .
C57 C 0.1393(8) 0.297(3) 0.4049(12) 0.048(9) Uiso 0.5 1 d PDU . .
H57A H 0.1483 0.2491 0.394 0.057 Uiso 0.5 1 calc PR . .
H57B H 0.1321 0.3462 0.3809 0.057 Uiso 0.5 1 calc PR . .
C58 C 0.1647(9) 0.327(3) 0.4505(14) 0.062(11) Uiso 0.5 1 d PDU . .
H58A H 0.1674 0.392 0.4501 0.075 Uiso 0.5 1 calc PR . .
H58B H 0.1863 0.298 0.4604 0.075 Uiso 0.5 1 calc PR . .
C59 C 0.1522(10) 0.298(3) 0.4896(14) 0.069(12) Uiso 0.5 1 d PDU . .
H59A H 0.1701 0.2671 0.5193 0.082 Uiso 0.5 1 calc PR . .
H59B H 0.1444 0.3505 0.4996 0.082 Uiso 0.5 1 calc PR . .
C60 C 0.1262(11) 0.243(3) 0.4584(15) 0.079(14) Uiso 0.5 1 d PDU . .
H60A H 0.1357 0.1825 0.4635 0.095 Uiso 0.5 1 calc PR . .
H60B H 0.1104 0.2422 0.4697 0.095 Uiso 0.5 1 calc PR . .
O7 O 0.3927(4) 0.2650(10) 0.8691(6) 0.073(4) Uiso 1 1 d U . .
C67 C 0.4256(6) 0.3167(18) 0.8999(9) 0.088(8) Uiso 1 1 d U . .
H67A H 0.4313 0.3483 0.8783 0.105 Uiso 1 1 calc R . .
H67B H 0.4237 0.3608 0.9211 0.105 Uiso 1 1 calc R . .
C68 C 0.4514(7) 0.2505(18) 0.9301(11) 0.100(9) Uiso 1 1 d U . .
H68A H 0.4588 0.2571 0.9652 0.12 Uiso 1 1 calc R . .
H68B H 0.4712 0.2586 0.9274 0.12 Uiso 1 1 calc R . .
C69 C 0.4362(6) 0.1596(18) 0.9114(10) 0.095(8) Uiso 1 1 d U . .
H69A H 0.4435 0.1353 0.89 0.114 Uiso 1 1 calc R . .
H69B H 0.4437 0.1185 0.9395 0.114 Uiso 1 1 calc R . .
C70 C 0.3987(5) 0.1685(14) 0.8828(8) 0.065(6) Uiso 1 1 d U . .
H70A H 0.3881 0.1305 0.853 0.078 Uiso 1 1 calc R . .
H70B H 0.3897 0.1521 0.9033 0.078 Uiso 1 1 calc R . .

loop_
_atom_site_aniso_label
_atom_site_aniso_U_11
_atom_site_aniso_U_22
_atom_site_aniso_U_33
_atom_site_aniso_U_23
_atom_site_aniso_U_13
_atom_site_aniso_U_12
Au1 0.0414(4) 0.0230(3) 0.0389(4) -0.0028(3) 0.0205(3) -0.0004(3)
Au2 0.0423(4) 0.0245(4) 0.0500(4) 0.0017(3) 0.0250(3) 0.0048(3)
Au3 0.0535(6) 0.0161(5) 0.0589(6) 0 0.0387(5) 0
Au4 0.0319(4) 0.0170(4) 0.0384(5) 0 0.0184(4) 0
Au5 0.0371(5) 0.0163(4) 0.0457(5) 0 0.0259(4) 0
Au6 0.0524(6) 0.0155(4) 0.0499(6) 0 0.0373(5) 0
Ag1 0.0340(7) 0.0297(8) 0.0579(9) 0.0087(6) 0.0134(6) -0.0040(6)
Ag2 0.0370(7) 0.0282(8) 0.0843(11) -0.0051(8) 0.0018(7) 0.0004(6)
Ag3 0.0512(7) 0.0186(6) 0.0667(9) 0.0032(6) 0.0397(7) 0.0043(6)
Ag4 0.0416(7) 0.0191(6) 0.0595(8) -0.0043(6) 0.0348(6) -0.0021(6)
C1 0.039(7) 0.027(9) 0.038(7) 0.010(7) 0.021(6) 0.008(6)
C2 0.047(8) 0.025(9) 0.048(8) -0.008(7) 0.026(7) -0.012(7)
C3 0.034(7) 0.040(10) 0.052(7) -0.003(8) 0.025(6) 0.010(7)
C4 0.045(7) 0.031(10) 0.048(8) 0.006(7) 0.028(6) 0.014(7)
C5 0.025(7) 0.055(12) 0.032(7) 0.002(8) 0.008(6) 0.006(7)
C6 0.029(7) 0.041(10) 0.027(6) 0.021(7) 0.007(6) 0.008(7)
F1 0.042(5) 0.066(8) 0.047(5) -0.014(5) 0.020(4) -0.016(5)
F2 0.052(6) 0.093(9) 0.068(7) -0.021(7) 0.040(6) -0.013(6)
I1 0.0751(9) 0.0777(11) 0.0485(8) -0.0021(7) 0.0358(7) 0.0139(8)
F3 0.053(6) 0.098(10) 0.040(6) -0.020(6) 0.013(5) -0.018(6)
F4 0.048(5) 0.070(8) 0.061(7) -0.007(6) 0.033(5) -0.011(5)
C11 0.048(8) 0.035(10) 0.036(7) -0.006(7) 0.024(6) 0.001(7)
C12 0.046(8) 0.020(9) 0.044(7) -0.002(7) 0.021(6) -0.006(7)
C13 0.051(8) 0.038(11) 0.042(7) 0.001(8) 0.019(6) -0.009(8)
C14 0.065(9) 0.048(12) 0.040(8) -0.016(8) 0.022(7) -0.003(9)
C15 0.052(8) 0.043(11) 0.050(7) -0.009(8) 0.033(7) -0.013(8)
C16 0.044(8) 0.024(9) 0.047(7) 0.003(7) 0.029(6) -0.002(7)
F5 0.060(6) 0.048(7) 0.064(7) 0.004(5) 0.032(6) 0.018(5)
F6 0.067(6) 0.058(7) 0.036(5) 0.005(5) 0.009(5) 0.010(5)
I2 0.1035(11) 0.0632(9) 0.0491(8) -0.0062(7) 0.0459(8) -0.0176(8)
F7 0.073(6) 0.062(7) 0.074(7) -0.001(6) 0.054(6) 0.002(6)
F8 0.042(5) 0.058(7) 0.052(6) 0.006(5) 0.025(4) 0.005(5)
C21 0.045(7) 0.018(8) 0.053(8) 0.008(7) 0.027(6) 0.007(7)
C22 0.042(8) 0.046(11) 0.047(8) 0.003(8) 0.020(7) 0.004(8)
C23 0.035(7) 0.037(10) 0.047(8) -0.002(8) 0.020(6) 0.010(7)
C24 0.041(8) 0.061(13) 0.046(8) -0.006(9) 0.019(7) -0.007(8)
C25 0.039(8) 0.044(11) 0.042(8) -0.004(8) 0.019(6) 0.002(7)
C26 0.032(7) 0.030(10) 0.054(8) 0.008(8) 0.018(6) 0.005(7)
F9 0.061(6) 0.067(7) 0.039(5) -0.008(5) 0.024(5) -0.003(6)
F10 0.044(5) 0.067(8) 0.059(7) -0.018(6) 0.026(5) -0.009(5)
I3 0.0643(8) 0.0841(11) 0.0589(8) 0.0001(8) 0.0407(7) 0.0038(8)
F11 0.046(6) 0.064(7) 0.054(6) -0.019(5) 0.017(5) -0.008(5)
F12 0.040(5) 0.052(7) 0.064(7) -0.001(5) 0.025(5) -0.002(5)
C31 0.048(7) 0.030(9) 0.047(7) 0.002(8) 0.031(6) 0.000(8)
C32 0.036(7) 0.033(10) 0.048(7) -0.007(8) 0.020(6) 0.002(7)
C33 0.049(8) 0.041(10) 0.038(7) -0.005(8) 0.024(6) 0.011(8)
C34 0.040(7) 0.041(11) 0.048(7) -0.001(8) 0.026(6) -0.004(8)
C35 0.026(6) 0.049(11) 0.055(7) 0.016(9) 0.020(6) -0.005(7)
C36 0.045(7) 0.032(9) 0.037(7) -0.004(7) 0.022(6) -0.010(7)
F13 0.038(5) 0.052(7) 0.071(7) 0.008(6) 0.023(5) 0.014(5)
F14 0.042(5) 0.067(7) 0.041(5) -0.002(5) 0.017(4) 0.012(5)
I4 0.0575(8) 0.0889(11) 0.0608(9) -0.0048(8) 0.0353(7) 0.0208(8)
F15 0.033(5) 0.075(8) 0.062(7) 0.003(6) 0.015(5) 0.003(5)
F16 0.043(5) 0.053(6) 0.045(5) 0.005(5) 0.022(4) 0.004(5)
O1 0.033(6) 0.052(9) 0.064(9) 0.003(7) 0.005(6) 0.002(6)
O2 0.041(7) 0.073(11) 0.079(9) -0.004(8) 0.013(6) 0.011(7)
C17 0.048(10) 0.18(3) 0.055(12) -0.006(14) 0.018(9) 0.008(16)
C18 0.059(10) 0.29(4) 0.11(2) -0.11(3) 0.037(13) -0.05(2)
C19 0.074(12) 0.22(4) 0.11(2) -0.07(2) 0.059(15) -0.060(19)
C20 0.064(12) 0.11(2) 0.108(17) -0.071(17) 0.033(12) -0.013(14)
C41 0.049(8) 0.037(10) 0.059(9) 0.013(8) 0.040(7) 0.001(7)
C42 0.068(9) 0.014(8) 0.061(8) -0.001(7) 0.048(7) 0.013(8)
C43 0.046(8) 0.045(11) 0.056(7) -0.002(8) 0.037(7) -0.012(7)
C44 0.076(10) 0.039(11) 0.067(10) -0.006(9) 0.058(8) -0.008(8)
C45 0.075(9) 0.033(10) 0.074(8) -0.009(9) 0.061(8) -0.008(8)
C46 0.059(8) 0.024(9) 0.078(8) -0.007(9) 0.054(8) -0.011(8)
F17 0.063(6) 0.041(6) 0.061(6) 0.003(5) 0.049(5) 0.011(5)
F18 0.065(6) 0.072(8) 0.054(6) 0.009(6) 0.041(5) 0.010(6)
I5 0.0970(11) 0.0767(10) 0.0587(9) -0.0005(8) 0.0554(9) -0.0036(9)
F19 0.091(8) 0.078(8) 0.089(8) 0.002(7) 0.078(7) 0.010(7)
F20 0.072(6) 0.044(7) 0.090(8) 0.005(6) 0.062(6) 0.007(5)
C51 0.029(7) 0.017(8) 0.029(7) 0.004(6) 0.008(6) -0.007(6)
C52 0.038(7) 0.008(7) 0.059(7) -0.004(7) 0.029(7) -0.008(6)
C53 0.052(8) 0.036(10) 0.053(8) -0.005(8) 0.037(7) -0.003(7)
C54 0.040(7) 0.015(8) 0.035(7) 0.001(6) 0.024(6) 0.007(6)
C55 0.042(8) 0.011(7) 0.048(7) -0.007(7) 0.028(6) 0.001(6)
C56 0.021(6) 0.023(8) 0.040(7) -0.003(6) 0.015(6) -0.002(6)
F21 0.045(5) 0.036(6) 0.082(7) -0.011(5) 0.041(5) -0.022(5)
F22 0.068(7) 0.074(8) 0.071(7) -0.012(6) 0.054(6) -0.020(6)
I6 0.0640(8) 0.0600(9) 0.0392(7) -0.0006(6) 0.0269(6) -0.0003(7)
F23 0.038(5) 0.054(6) 0.046(6) -0.009(5) 0.023(4) -0.016(4)
F24 0.037(5) 0.045(6) 0.047(5) 0.000(5) 0.025(4) -0.015(4)
C61 0.037(7) 0.026(9) 0.045(7) -0.001(7) 0.026(6) -0.005(6)
C62 0.050(8) 0.014(8) 0.038(7) 0.003(6) 0.026(6) 0.005(7)
C63 0.033(7) 0.042(10) 0.038(6) -0.022(7) 0.023(6) -0.011(7)
C64 0.045(7) 0.041(10) 0.036(7) -0.009(7) 0.025(6) -0.011(7)
C65 0.045(7) 0.024(9) 0.041(7) -0.001(7) 0.021(6) 0.002(7)
C66 0.039(7) 0.031(9) 0.049(7) -0.002(8) 0.027(6) 0.001(7)
F25 0.046(5) 0.038(6) 0.049(5) 0.012(4) 0.030(4) 0.012(4)
F26 0.041(5) 0.067(7) 0.047(6) -0.008(5) 0.030(5) -0.007(5)
I7 0.0702(9) 0.0743(10) 0.0433(7) -0.0071(7) 0.0334(7) -0.0076(8)
F27 0.058(6) 0.050(7) 0.049(5) 0.009(5) 0.022(5) 0.004(5)
F28 0.040(5) 0.033(6) 0.066(6) 0.002(5) 0.028(5) 0.004(4)
C71 0.054(7) 0.020(8) 0.050(7) -0.006(7) 0.039(6) -0.006(7)
C72 0.048(8) 0.027(9) 0.047(7) 0.012(7) 0.030(6) -0.001(7)
C73 0.051(8) 0.021(8) 0.064(7) -0.002(8) 0.042(7) -0.006(7)
C74 0.067(8) 0.025(9) 0.058(8) 0.003(8) 0.042(7) 0.007(8)
C75 0.062(8) 0.031(10) 0.042(7) 0.006(8) 0.023(6) 0.008(8)
C76 0.048(7) 0.023(9) 0.054(7) -0.001(8) 0.028(6) 0.004(7)
F29 0.058(6) 0.037(6) 0.062(6) -0.016(5) 0.039(5) -0.017(5)
F30 0.071(6) 0.063(7) 0.074(7) -0.013(6) 0.056(6) -0.024(6)
I8 0.1224(13) 0.0708(10) 0.0680(10) 0.0013(8) 0.0739(10) -0.0020(9)
F31 0.072(6) 0.065(8) 0.054(6) -0.007(6) 0.035(5) -0.004(6)
F32 0.051(5) 0.041(6) 0.065(7) -0.011(5) 0.029(5) -0.008(5)

loop_
_atom_type_symbol
_atom_type_description
_atom_type_scat_dispersion_real
_atom_type_scat_dispersion_imag
_atom_type_scat_source
C C 0.0033 0.0016 'International Tables Vol C Tables 4.2.6.8 and 6.1.1.4'
H H 0 0 'International Tables Vol C Tables 4.2.6.8 and 6.1.1.4'
Ag Ag -0.8971 1.1015 'International Tables Vol C Tables 4.2.6.8 and 6.1.1.4'
Au Au -2.0133 8.8022 'International Tables Vol C Tables 4.2.6.8 and 6.1.1.4'
F F 0.0171 0.0103 'International Tables Vol C Tables 4.2.6.8 and 6.1.1.4'
I I -0.4742 1.8119 'International Tables Vol C Tables 4.2.6.8 and 6.1.1.4'
O O 0.0106 0.006 'International Tables Vol C Tables 4.2.6.8 and 6.1.1.4'

loop_
_geom_angle_atom_site_label_1
_geom_angle_atom_site_label_2
_geom_angle_atom_site_label_3
_geom_angle
_geom_angle_site_symmetry_1
_geom_angle_site_symmetry_3
_geom_angle_publ_flag
C11 Au1 C1 175.4(7) . . ?
C11 Au1 Ag2 68.3(5) . . ?
C1 Au1 Ag2 107.3(5) . . ?
C11 Au1 Ag1 92.9(5) . . ?
C1 Au1 Ag1 83.6(4) . . ?
Ag2 Au1 Ag1 62.59(4) . . ?
C11 Au1 Au2 93.1(5) . . ?
C1 Au1 Au2 90.9(4) . . ?
Ag2 Au1 Au2 132.48(4) . . ?
Ag1 Au1 Au2 164.91(4) . . ?
C21 Au2 C31 177.3(7) . . ?
C21 Au2 Ag2 98.3(5) . 4_546 ?
C31 Au2 Ag2 79.0(5) . 4_546 ?
C21 Au2 Ag1 84.2(4) . 4_546 ?
C31 Au2 Ag1 94.2(5) . 4_546 ?
Ag2 Au2 Ag1 62.60(4) 4_546 4_546 ?
C21 Au2 Au1 94.0(4) . . ?
C31 Au2 Au1 88.6(5) . . ?
Ag2 Au2 Au1 153.14(4) 4_546 . ?
Ag1 Au2 Au1 142.88(4) 4_546 . ?
C41 Au3 C41 177.8(10) . 2 ?
C41 Au3 Ag3 58.8(5) . . ?
C41 Au3 Ag3 123.2(5) 2 . ?
C41 Au3 Ag3 123.2(5) . 2 ?
C41 Au3 Ag3 58.8(5) 2 2 ?
Ag3 Au3 Ag3 80.12(6) . 2 ?
C41 Au3 Au6 88.9(5) . . ?
C41 Au3 Au6 88.9(5) 2 . ?
Ag3 Au3 Au6 139.94(3) . . ?
Ag3 Au3 Au6 139.94(3) 2 . ?
C51 Au4 C51 176.0(8) . 2 ?
C51 Au4 Ag3 59.0(4) . . ?
C51 Au4 Ag3 124.7(4) 2 . ?
C51 Au4 Ag3 124.7(4) . 2 ?
C51 Au4 Ag3 59.0(4) 2 2 ?
Ag3 Au4 Ag3 80.59(6) . 2 ?
C51 Au4 Au5 88.0(4) . 1_565 ?
C51 Au4 Au5 88.0(4) 2 1_565 ?
Ag3 Au4 Au5 139.71(3) . 1_565 ?
Ag3 Au4 Au5 139.71(3) 2 1_565 ?
C61 Au5 C61 171.7(9) 2 . ?
C61 Au5 Ag4 110.5(4) 2 . ?
C61 Au5 Ag4 61.8(4) . . ?
C61 Au5 Ag4 61.8(4) 2 2 ?
C61 Au5 Ag4 110.5(4) . 2 ?
Ag4 Au5 Ag4 63.79(5) . 2 ?
C61 Au5 Au4 94.1(4) 2 1_545 ?
C61 Au5 Au4 94.1(4) . 1_545 ?
Ag4 Au5 Au4 148.11(3) . 1_545 ?
Ag4 Au5 Au4 148.11(3) 2 1_545 ?
C71 Au6 C71 173.6(8) . 2 ?
C71 Au6 Ag4 61.1(4) . . ?
C71 Au6 Ag4 112.8(4) 2 . ?
C71 Au6 Ag4 112.8(4) . 2 ?
C71 Au6 Ag4 61.1(4) 2 2 ?
Ag4 Au6 Ag4 63.63(5) . 2 ?
C71 Au6 Au3 93.2(4) . . ?
C71 Au6 Au3 93.2(4) 2 . ?
Ag4 Au6 Au3 148.19(3) . . ?
Ag4 Au6 Au3 148.19(3) 2 . ?
O1 Ag1 Au1 125.9(3) . . ?
O1 Ag1 Au2 118.7(3) . 4_556 ?
Au1 Ag1 Au2 115.14(5) . 4_556 ?
O1 Ag1 Ag2 171.2(4) . . ?
Au1 Ag1 Ag2 58.06(4) . . ?
Au2 Ag1 Ag2 57.14(4) 4_556 . ?
O2 Ag2 Au2 117.1(4) . 4_556 ?
O2 Ag2 Au1 122.7(4) . . ?
Au2 Ag2 Au1 119.54(5) 4_556 . ?
O2 Ag2 C11 110.7(5) . . ?
Au2 Ag2 C11 118.9(4) 4_556 . ?
Au1 Ag2 C11 44.4(3) . . ?
O2 Ag2 Ag1 169.2(5) . . ?
Au2 Ag2 Ag1 60.26(4) 4_556 . ?
Au1 Ag2 Ag1 59.35(4) . . ?
C11 Ag2 Ag1 78.3(3) . . ?
O3 Ag3 C51 117.3(5) . . ?
O3 Ag3 C41 115.8(5) . . ?
C51 Ag3 C41 125.4(5) . . ?
O3 Ag3 Au4 102.8(3) . . ?
C51 Ag3 Au4 44.9(3) . . ?
C41 Ag3 Au4 130.2(4) . . ?
O3 Ag3 Au3 100.7(3) . . ?
C51 Ag3 Au3 131.0(3) . . ?
C41 Ag3 Au3 45.1(4) . . ?
Au4 Ag3 Au3 99.65(5) . . ?
O4 Ag4 C71 102.3(6) . . ?
O4 Ag4 C61 106.5(6) . . ?
C71 Ag4 C61 120.7(5) . . ?
O4 Ag4 Au5 114.0(4) . . ?
C71 Ag4 Au5 143.5(4) . . ?
C61 Ag4 Au5 45.7(4) . . ?
O4 Ag4 Au6 113.6(4) . . ?
C71 Ag4 Au6 46.7(4) . . ?
C61 Ag4 Au6 139.7(4) . . ?
Au5 Ag4 Au6 116.29(4) . . ?
O4 Ag4 Ag4 139.8(5) . 2 ?
C71 Ag4 Ag4 96.5(4) . 2 ?
C61 Ag4 Ag4 93.4(4) . 2 ?
Au5 Ag4 Ag4 58.11(3) . 2 ?
Au6 Ag4 Ag4 58.19(3) . 2 ?
C6 C1 C2 114.0(16) . . ?
C6 C1 Au1 126.0(12) . . ?
C2 C1 Au1 119.7(12) . . ?
C3 C2 F1 117.8(15) . . ?
C3 C2 C1 122.7(16) . . ?
F1 C2 C1 119.6(16) . . ?
C2 C3 F2 118.4(15) . . ?
C2 C3 C4 121.2(16) . . ?
F2 C3 C4 120.3(16) . . ?
C5 C4 C3 114.7(16) . . ?
C5 C4 I1 125.1(13) . . ?
C3 C4 I1 120.2(13) . . ?
C6 C5 C4 123.8(16) . . ?
C6 C5 F3 118.5(15) . . ?
C4 C5 F3 117.5(16) . . ?
C5 C6 F4 119.6(14) . . ?
C5 C6 C1 123.5(16) . . ?
F4 C6 C1 117.0(15) . . ?
C16 C11 C12 112.5(15) . . ?
C16 C11 Au1 124.3(12) . . ?
C12 C11 Au1 123.1(13) . . ?
C16 C11 Ag2 116.0(11) . . ?
C12 C11 Ag2 92.9(10) . . ?
Au1 C11 Ag2 67.3(5) . . ?
F5 C12 C13 116.2(15) . . ?
F5 C12 C11 118.8(15) . . ?
C13 C12 C11 124.8(17) . . ?
F6 C13 C14 123.7(17) . . ?
F6 C13 C12 118.4(17) . . ?
C14 C13 C12 117.9(17) . . ?
C15 C14 C13 118.3(18) . . ?
C15 C14 I2 122.8(15) . . ?
C13 C14 I2 118.8(14) . . ?
F7 C15 C16 119.6(16) . . ?
F7 C15 C14 118.8(17) . . ?
C16 C15 C14 121.6(18) . . ?
F8 C16 C15 118.8(15) . . ?
F8 C16 C11 116.4(15) . . ?
C15 C16 C11 124.8(16) . . ?
C22 C21 C26 113.6(16) . . ?
C22 C21 Au2 125.3(14) . . ?
C26 C21 Au2 121.0(12) . . ?
F9 C22 C23 119.1(16) . . ?
F9 C22 C21 118.0(17) . . ?
C23 C22 C21 122.8(17) . . ?
F10 C23 C24 120.9(17) . . ?
F10 C23 C22 117.1(16) . . ?
C24 C23 C22 122.0(17) . . ?
C23 C24 C25 116.7(18) . . ?
C23 C24 I3 121.5(14) . . ?
C25 C24 I3 121.8(14) . . ?
F11 C25 C26 119.5(16) . . ?
F11 C25 C24 119.2(17) . . ?
C26 C25 C24 121.3(17) . . ?
C25 C26 F12 116.9(16) . . ?
C25 C26 C21 123.5(16) . . ?
F12 C26 C21 119.6(16) . . ?
C32 C31 C36 115.0(16) . . ?
C32 C31 Au2 123.7(13) . . ?
C36 C31 Au2 120.9(13) . . ?
C31 C32 C33 124.7(16) . . ?
C31 C32 F13 119.6(16) . . ?
C33 C32 F13 115.7(15) . . ?
F14 C33 C32 120.1(15) . . ?
F14 C33 C34 120.8(16) . . ?
C32 C33 C34 118.9(16) . . ?
C35 C34 C33 117.2(17) . . ?
C35 C34 I4 122.5(13) . . ?
C33 C34 I4 120.2(13) . . ?
C34 C35 F15 120.1(17) . . ?
C34 C35 C36 122.4(16) . . ?
F15 C35 C36 117.4(16) . . ?
F16 C36 C31 120.8(16) . . ?
F16 C36 C35 117.5(15) . . ?
C31 C36 C35 121.6(16) . . ?
C17 O2 C20 106.9(16) . . ?
C17 O2 Ag2 126.7(14) . . ?
C20 O2 Ag2 125.5(14) . . ?
O2 C17 C18 110(2) . . ?
C17 C18 C19 103(2) . . ?
C20 C19 C18 109(2) . . ?
C19 C20 O2 109(2) . . ?
C46 C41 C42 112.7(17) . . ?
C46 C41 Au3 123.0(13) . . ?
C42 C41 Au3 123.1(13) . . ?
C46 C41 Ag3 106.5(12) . . ?
C42 C41 Ag3 99.6(11) . . ?
Au3 C41 Ag3 76.1(5) . . ?
F17 C42 C43 120.2(16) . . ?
F17 C42 C41 117.4(16) . . ?
C43 C42 C41 122.3(16) . . ?
C44 C43 C42 124.8(18) . . ?
C44 C43 F18 119.1(17) . . ?
C42 C43 F18 116.1(16) . . ?
C43 C44 C45 112.9(18) . . ?
C43 C44 I5 122.8(15) . . ?
C45 C44 I5 124.2(14) . . ?
C46 C45 F19 120.5(18) . . ?
C46 C45 C44 123.4(18) . . ?
F19 C45 C44 116.1(18) . . ?
C45 C46 F20 117.5(17) . . ?
C45 C46 C41 123.8(18) . . ?
F20 C46 C41 118.7(17) . . ?
C56 C51 C52 112.2(14) . . ?
C56 C51 Au4 123.4(12) . . ?
C52 C51 Au4 123.1(11) . . ?
C56 C51 Ag3 103.4(10) . . ?
C52 C51 Ag3 103.1(9) . . ?
Au4 C51 Ag3 76.1(5) . . ?
C53 C52 F21 117.0(15) . . ?
C53 C52 C51 124.4(14) . . ?
F21 C52 C51 118.2(14) . . ?
F22 C53 C52 120.2(15) . . ?
F22 C53 C54 117.9(15) . . ?
C52 C53 C54 121.9(16) . . ?
C53 C54 C55 115.9(15) . . ?
C53 C54 I6 123.3(12) . . ?
C55 C54 I6 120.7(11) . . ?
C56 C55 F23 119.3(14) . . ?
C56 C55 C54 121.7(15) . . ?
F23 C55 C54 119.0(14) . . ?
F24 C56 C55 117.2(13) . . ?
F24 C56 C51 119.0(14) . . ?
C55 C56 C51 123.7(15) . . ?
C66 C61 C62 112.3(15) . . ?
C66 C61 Au5 122.7(12) . . ?
C62 C61 Au5 124.9(12) . . ?
C66 C61 Ag4 100.8(10) . . ?
C62 C61 Ag4 101.7(10) . . ?
Au5 C61 Ag4 72.5(5) . . ?
C63 C62 F25 119.1(14) . . ?
C63 C62 C61 123.9(15) . . ?
F25 C62 C61 117.1(14) . . ?
C62 C63 F26 120.2(15) . . ?
C62 C63 C64 122.2(15) . . ?
F26 C63 C64 117.6(15) . . ?
C65 C64 C63 116.2(15) . . ?
C65 C64 I7 121.4(12) . . ?
C63 C64 I7 122.4(12) . . ?
F27 C65 C66 117.2(15) . . ?
F27 C65 C64 121.8(16) . . ?
C66 C65 C64 121.1(15) . . ?
C65 C66 F28 118.6(14) . . ?
C65 C66 C61 124.3(15) . . ?
F28 C66 C61 117.0(15) . . ?
C72 C71 C76 114.5(16) . . ?
C72 C71 Au6 123.4(13) . . ?
C76 C71 Au6 121.4(12) . . ?
C72 C71 Ag4 102.8(11) . . ?
C76 C71 Ag4 104.2(10) . . ?
Au6 C71 Ag4 72.2(5) . . ?
C73 C72 F29 116.9(15) . . ?
C73 C72 C71 123.6(17) . . ?
F29 C72 C71 119.5(15) . . ?
C72 C73 F30 120.3(16) . . ?
C72 C73 C74 121.7(16) . . ?
F30 C73 C74 117.9(16) . . ?
C75 C74 C73 117.0(17) . . ?
C75 C74 I8 120.5(14) . . ?
C73 C74 I8 122.5(14) . . ?
C74 C75 F31 123.5(18) . . ?
C74 C75 C76 121.0(17) . . ?
F31 C75 C76 115.6(17) . . ?
F32 C76 C75 119.6(16) . . ?
F32 C76 C71 118.1(16) . . ?
C75 C76 C71 122.2(16) . . ?
C30 O3 C27 109.3(15) . . ?
C30 O3 Ag3 123.7(11) . . ?
C27 O3 Ag3 125.7(11) . . ?
O3 C27 C28 106.5(17) . . ?
C27 C28 C29 101(2) . . ?
C30 C29 C28 104(2) . . ?
O3 C30 C29 106(2) . . ?
C37 O4 C40 109.2(19) . . ?
C37 O4 Ag4 130.7(17) . . ?
C40 O4 Ag4 117.6(14) . . ?
O4 C37 C38 114(2) . . ?
C37 C38 C39 100(2) . . ?
C40 C39 C38 111(3) . . ?
C39 C40 O4 102(2) . . ?
C47 O5 C50 98(2) . . ?
C48 C47 O5 113(2) . . ?
C47 C48 C49 109(2) . . ?
C50 C49 C48 105(2) . . ?
C49 C50 O5 112(3) . . ?
C60 O6 C57 92(2) . . ?
C58 C57 O6 114(3) . . ?
C57 C58 C59 105(3) . . ?
C60 C59 C58 98(3) . . ?
O6 C60 C59 121(3) . . ?
C70 O7 C67 109.7(16) . . ?
C68 C67 O7 106(2) . . ?
C67 C68 C69 108(2) . . ?
C70 C69 C68 108(2) . . ?
O7 C70 C69 104.0(18) . . ?

loop_
_geom_bond_atom_site_label_1
_geom_bond_atom_site_label_2
_geom_bond_distance
_geom_bond_site_symmetry_2
_geom_bond_publ_flag
Au1 C11 2.039(16) . ?
Au1 C1 2.067(16) . ?
Au1 Ag2 2.6884(15) . ?
Au1 Ag1 2.7253(14) . ?
Au1 Au2 2.8738(9) . ?
Au2 C21 2.037(18) . ?
Au2 C31 2.071(17) . ?
Au2 Ag2 2.6607(15) 4_546 ?
Au2 Ag1 2.7504(14) 4_546 ?
Au3 C41 2.068(18) . ?
Au3 C41 2.068(18) 2 ?
Au3 Ag3 2.8314(15) . ?
Au3 Ag3 2.8314(14) 2 ?
Au3 Au6 2.8989(12) . ?
Au4 C51 2.047(14) . ?
Au4 C51 2.047(14) 2 ?
Au4 Ag3 2.8178(14) . ?
Au4 Ag3 2.8178(14) 2 ?
Au4 Au5 2.8986(12) 1_565 ?
Au5 C61 2.051(16) 2 ?
Au5 C61 2.051(16) . ?
Au5 Ag4 2.7339(14) . ?
Au5 Ag4 2.7339(14) 2 ?
Au5 Au4 2.8986(12) 1_545 ?
Au6 C71 2.096(16) . ?
Au6 C71 2.096(16) 2 ?
Au6 Ag4 2.7401(14) . ?
Au6 Ag4 2.7401(14) 2 ?
Ag1 O1 2.190(11) . ?
Ag1 Au2 2.7504(14) 4_556 ?
Ag1 Ag2 2.8123(18) . ?
Ag2 O2 2.218(12) . ?
Ag2 Au2 2.6607(15) 4_556 ?
Ag2 C11 2.707(18) . ?
Ag3 O3 2.287(13) . ?
Ag3 C51 2.489(15) . ?
Ag3 C41 2.495(16) . ?
Ag4 O4 2.263(18) . ?
Ag4 C71 2.521(16) . ?
Ag4 C61 2.526(16) . ?
Ag4 Ag4 2.889(2) 2 ?
C1 C6 1.38(2) . ?
C1 C2 1.39(2) . ?
C2 C3 1.35(2) . ?
C2 F1 1.365(18) . ?
C3 F2 1.375(19) . ?
C3 C4 1.42(2) . ?
C4 C5 1.34(2) . ?
C4 I1 2.066(18) . ?
C5 C6 1.33(2) . ?
C5 F3 1.376(18) . ?
C6 F4 1.366(18) . ?
C11 C16 1.40(2) . ?
C11 C12 1.42(2) . ?
C12 F5 1.361(19) . ?
C12 C13 1.42(2) . ?
C13 F6 1.32(2) . ?
C13 C14 1.40(3) . ?
C14 C15 1.39(3) . ?
C14 I2 2.05(2) . ?
C15 F7 1.34(2) . ?
C15 C16 1.37(2) . ?
C16 F8 1.357(18) . ?
C21 C22 1.40(2) . ?
C21 C26 1.40(2) . ?
C22 F9 1.34(2) . ?
C22 C23 1.37(2) . ?
C23 F10 1.345(19) . ?
C23 C24 1.36(2) . ?
C24 C25 1.39(2) . ?
C24 I3 2.08(2) . ?
C25 F11 1.355(19) . ?
C25 C26 1.35(2) . ?
C26 F12 1.369(18) . ?
C31 C32 1.37(2) . ?
C31 C36 1.38(2) . ?
C32 C33 1.37(2) . ?
C32 F13 1.391(18) . ?
C33 F14 1.333(19) . ?
C33 C34 1.41(2) . ?
C34 C35 1.34(2) . ?
C34 I4 2.065(18) . ?
C35 F15 1.362(18) . ?
C35 C36 1.39(2) . ?
C36 F16 1.335(18) . ?
O2 C17 1.36(3) . ?
O2 C20 1.40(3) . ?
C17 C18 1.44(3) . ?
C18 C19 1.45(4) . ?
C19 C20 1.34(3) . ?
C41 C46 1.39(2) . ?
C41 C42 1.42(2) . ?
C42 F17 1.357(18) . ?
C42 C43 1.36(2) . ?
C43 C44 1.35(2) . ?
C43 F18 1.39(2) . ?
C44 C45 1.42(3) . ?
C44 I5 2.05(2) . ?
C45 C46 1.34(3) . ?
C45 F19 1.36(2) . ?
C46 F20 1.36(2) . ?
C51 C56 1.40(2) . ?
C51 C52 1.42(2) . ?
C52 C53 1.36(2) . ?
C52 F21 1.373(17) . ?
C53 F22 1.360(19) . ?
C53 C54 1.37(2) . ?
C54 C55 1.41(2) . ?
C54 I6 2.073(15) . ?
C55 C56 1.36(2) . ?
C55 F23 1.367(18) . ?
C56 F24 1.339(17) . ?
C61 C66 1.41(2) . ?
C61 C62 1.42(2) . ?
C62 C63 1.33(2) . ?
C62 F25 1.335(17) . ?
C63 F26 1.338(17) . ?
C63 C64 1.41(2) . ?
C64 C65 1.38(2) . ?
C64 I7 2.050(17) . ?
C65 F27 1.344(18) . ?
C65 C66 1.37(2) . ?
C66 F28 1.383(17) . ?
C71 C72 1.38(2) . ?
C71 C76 1.40(2) . ?
C72 C73 1.32(2) . ?
C72 F29 1.365(19) . ?
C73 F30 1.352(18) . ?
C73 C74 1.40(2) . ?
C74 C75 1.34(2) . ?
C74 I8 2.077(19) . ?
C75 F31 1.37(2) . ?
C75 C76 1.38(2) . ?
C76 F32 1.368(19) . ?
O3 C30 1.41(2) . ?
O3 C27 1.43(2) . ?
C27 C28 1.50(3) . ?
C28 C29 1.51(4) . ?
C29 C30 1.44(3) . ?
O4 C37 1.33(3) . ?
O4 C40 1.55(3) . ?
C37 C38 1.50(3) . ?
C38 C39 1.53(4) . ?
C39 C40 1.44(4) . ?
O5 C47 1.52(4) . ?
O5 C50 1.56(4) . ?
C47 C48 1.34(3) . ?
C48 C49 1.48(3) . ?
C49 C50 1.41(4) . ?
O6 C60 1.46(4) . ?
O6 C57 1.64(4) . ?
C57 C58 1.35(4) . ?
C58 C59 1.67(5) . ?
C59 C60 1.35(5) . ?
O7 C70 1.47(2) . ?
O7 C67 1.50(3) . ?
C67 C68 1.44(3) . ?
C68 C69 1.48(3) . ?
C69 C70 1.47(3) . ?
